data_7119848
loop_
_publ_author_name
'Ray, Ritwika'
'Chandra, Shubhadeep'
'Yadav, Vishal'
'Mondal, Prasenjit'
'Maiti, Debabrata'
'Lahiri, Goutam Kumar'

_publ_section_title
;
 Ligand controlled switchable selectivity in ruthenium catalyzed aerobic
 oxidation of primary amines.
;
_journal_issue 28
_journal_name_full 'Chemical communications (Cambridge, England)'
_journal_page_first 4006
_journal_paper_doi 10.1039/c6cc10200j
_journal_volume 53
_journal_year 2017
_chemical_formula_moiety 'C63 H51 N2 O P2 Ru, Cl O4, 2(C H2 Cl2)'
_chemical_formula_sum 'C65 H55 Cl5 N2 O5 P2 Ru'
_chemical_formula_weight 1284.37
_space_group_crystal_system triclinic
_space_group_IT_number 2
_space_group_name_Hall '-P 1'
_space_group_name_H-M_alt 'P -1'
_symmetry_space_group_name_Hall '-P 1'
_symmetry_space_group_name_H-M 'P -1'
_atom_sites_solution_hydrogens mixed
_audit_creation_date 2016-11-08
_audit_creation_method
;
Olex2 1.2
(compiled 2016.09.09 svn.r3337 for OlexSys, GUI svn.r5227)
;
_audit_update_record
;
2016-11-09 deposited with the CCDC.
2017-03-17 downloaded from the CCDC.
;
_cell_angle_alpha 98.289(2)
_cell_angle_beta 105.598(3)
_cell_angle_gamma 90.117(3)
_cell_formula_units_Z 2
_cell_length_a 11.8945(19)
_cell_length_b 14.063(2)
_cell_length_c 18.356(3)
_cell_measurement_reflns_used 23302
_cell_measurement_temperature 150(2)
_cell_measurement_theta_max 31.2
_cell_measurement_theta_min 2.8
_cell_volume 2923.8(8)
_computing_cell_refinement 'CrystalClear-SM Expert 2.1 b24 (Rigaku, 2012)'
_computing_data_collection 'CrystalClear-SM Expert 2.1 b24 (Rigaku, 2012)'
_computing_data_reduction 'CrystalClear-SM Expert 2.1 b24 (Rigaku, 2012)'
_computing_molecular_graphics 'Olex2 (Dolomanov et al., 2009)'
_computing_publication_material 'Olex2 (Dolomanov et al., 2009)'
_computing_structure_refinement 'ShelXL (Sheldrick, 2015)'
_diffrn_ambient_temperature 150(2)
_diffrn_measured_fraction_theta_full 0.989
_diffrn_measured_fraction_theta_max 0.989
_diffrn_measurement_device_type 'Rigaku Saturn724+ (4x4 bin mode)'
_diffrn_radiation_type MoK\a
_diffrn_radiation_wavelength 0.7107
_diffrn_reflns_av_R_equivalents 0.1237
_diffrn_reflns_av_unetI/netI 0.2205
_diffrn_reflns_Laue_measured_fraction_full 0.989
_diffrn_reflns_Laue_measured_fraction_max 0.989
_diffrn_reflns_limit_h_max 14
_diffrn_reflns_limit_h_min -13
_diffrn_reflns_limit_k_max 16
_diffrn_reflns_limit_k_min -16
_diffrn_reflns_limit_l_max 21
_diffrn_reflns_limit_l_min -21
_diffrn_reflns_number 23302
_diffrn_reflns_point_group_measured_fraction_full 0.989
_diffrn_reflns_point_group_measured_fraction_max 0.989
_diffrn_reflns_theta_full 24.999
_diffrn_reflns_theta_max 24.999
_diffrn_reflns_theta_min 3.048
_exptl_absorpt_coefficient_mu 0.604
_exptl_crystal_density_diffrn 1.459
_exptl_crystal_description BLOCK
_exptl_crystal_F_000 1316
_exptl_crystal_size_max 0.4
_exptl_crystal_size_mid 0.34
_exptl_crystal_size_min 0.23
_refine_diff_density_max 1.655
_refine_diff_density_min -1.121
_refine_diff_density_rms 0.142
_refine_ls_extinction_method none
_refine_ls_goodness_of_fit_ref 0.930
_refine_ls_hydrogen_treatment mixed
_refine_ls_matrix_type full
_refine_ls_number_parameters 727
_refine_ls_number_reflns 10176
_refine_ls_number_restraints 30
_refine_ls_restrained_S_all 0.951
_refine_ls_R_factor_all 0.1091
_refine_ls_R_factor_gt 0.0738
_refine_ls_shift/su_max 0.000
_refine_ls_shift/su_mean 0.000
_refine_ls_structure_factor_coef Fsqd
_refine_ls_weighting_details 'w=1/[\s^2^(Fo^2^)+(0.0457P)^2^] where P=(Fo^2^+2Fc^2^)/3'
_refine_ls_weighting_scheme calc
_refine_ls_wR_factor_gt 0.1681
_refine_ls_wR_factor_ref 0.1946
_reflns_Friedel_coverage 0.000
_reflns_number_gt 5739
_reflns_number_total 10176
_reflns_threshold_expression 'I > 2\s(I)'
_cod_data_source_file c6cc10200j2.cif
_cod_data_source_block 1b_ClO4
_cod_depositor_comments 'Adding full bibliography for 7119847--7119849.cif.'
_cod_database_code 7119848
_shelx_space_group_comment
;
The symmetry employed for this shelxl refinement is uniquely defined
by the following loop, which should always be used as a source of
symmetry information in preference to the above space-group names.
They are only intended as comments.
;
_shelx_estimated_absorpt_t_max 0.874
_shelx_estimated_absorpt_t_min 0.794
_olex2_refinement_description
;
1. Fixed Uiso
 At 1.2 times of:
  All C(H) groups, All C(H,H) groups
 At 1.5 times of:
  All C(H,H,H) groups
2. Uiso/Uaniso restraints and constraints
Uanis(O3) \\sim Ueq, Uanis(O4) \\sim Ueq: with sigma of 0.005 and sigma for
terminal atoms of 0.005
Uanis(C64) \\sim Ueq: with sigma of 0.001 and sigma for terminal atoms of 0.001
Uanis(N2) \\sim Ueq, Uanis(C31) \\sim Ueq: with sigma of 0.001 and sigma for
terminal atoms of 0.002
3.a Secondary CH2 refined with riding coordinates:
 C64(H64A,H64B), C65(H65A,H65B)
3.b Aromatic/amide H refined with riding coordinates:
 C18(H18), C62(H62), C59(H59), C24(H24), C3(H3), C57(H57), C17(H17), C14(H14),
 C7(H7), C23(H23), C63(H63), C60(H60), C8(H8), C15(H15), C45(H45), C53(H53),
 C61(H61), C41(H41), C21(H21), C20(H20), C51(H51), C9(H9), C29(H29), C42(H42),
 C47(H47), C44(H44), C56(H56), C38(H38), C50(H50), C33(H33), C35(H35), C39(H39),
  C43(H43), C4(H4), C54(H54), C48(H48), C5(H5), C55(H55), C30(H30), C37(H37),
 C36(H36), C49(H49), C31(H31), C32(H32)
3.c Idealised Me refined as rotating group:
 C26(H26A,H26B,H26C), C27(H27A,H27B,H27C)
;
_shelx_shelxl_version_number 2014/7
_olex2_submission_special_instructions 'No special instructions were received'

loop_
_space_group_symop_operation_xyz
'x, y, z'
'-x, -y, -z'

loop_
_atom_site_label
_atom_site_type_symbol
_atom_site_fract_x
_atom_site_fract_y
_atom_site_fract_z
_atom_site_U_iso_or_equiv
_atom_site_adp_type
_atom_site_occupancy
_atom_site_site_symmetry_order
_atom_site_calc_flag
_atom_site_refinement_flags_posn
_atom_site_refinement_flags_adp
Ru1 Ru 0.81438(4) 0.69949(4) 0.81549(3) 0.01422(17) Uani 1 1 d . .
P2 P 0.61458(13) 0.67974(11) 0.81369(10) 0.0133(4) Uani 1 1 d . .
P1 P 1.01785(14) 0.70642(12) 0.82504(10) 0.0148(4) Uani 1 1 d . .
Cl1 Cl 0.53920(18) 0.92242(14) 0.24623(12) 0.0368(5) Uani 1 1 d . .
N1 N 0.7869(4) 0.8223(3) 0.7542(3) 0.0140(12) Uani 1 1 d . .
O5 O 0.5280(4) 0.9887(3) 0.1952(3) 0.0300(12) Uani 1 1 d . .
O1 O 0.8762(4) 0.7824(3) 0.9821(3) 0.0296(12) Uani 1 1 d . .
N2 N 0.7681(4) 0.6341(3) 0.6975(3) 0.0136(12) Uani 1 1 d . U
Cl3 Cl -0.0168(4) 0.9346(3) 0.5923(3) 0.1538(18) Uani 1 1 d . .
Cl2 Cl 0.1192(4) 0.8552(5) 0.4961(3) 0.216(3) Uani 1 1 d . .
O2 O 0.4653(4) 0.9477(4) 0.2970(3) 0.0426(15) Uani 1 1 d . .
C25 C 0.8521(5) 0.7525(5) 0.9170(4) 0.0206(16) Uani 1 1 d . .
C11 C 0.7464(5) 0.6956(4) 0.6480(4) 0.0153(15) Uani 1 1 d . .
C18 C 0.7565(5) 0.9566(4) 0.8458(4) 0.0168(15) Uani 1 1 d . .
H18 H 0.7130 0.9139 0.8646 0.020 Uiso 1 1 calc R .
C1 C 0.7550(5) 0.7996(4) 0.6797(4) 0.0152(15) Uani 1 1 d . .
C62 C 0.5890(6) 0.7791(5) 1.0276(4) 0.0233(17) Uani 1 1 d . .
H62 H 0.6218 0.7629 1.0772 0.028 Uiso 1 1 calc R .
C52 C 0.5600(5) 0.5596(4) 0.8196(4) 0.0169(15) Uani 1 1 d . .
C59 C 0.4928(5) 0.8248(4) 0.8841(4) 0.0158(15) Uani 1 1 d . .
H59 H 0.4577 0.8406 0.8346 0.019 Uiso 1 1 calc R .
C13 C 0.8036(5) 0.9217(4) 0.7876(4) 0.0141(14) Uani 1 1 d . .
C28 C 1.0556(5) 0.6506(5) 0.7385(4) 0.0207(16) Uani 1 1 d . .
C2 C 0.7157(5) 0.8535(4) 0.6148(4) 0.0169(15) Uani 1 1 d . .
C19 C 0.7544(5) 0.5329(4) 0.6728(4) 0.0145(14) Uani 1 1 d . .
C24 C 0.8357(5) 0.4710(4) 0.7062(4) 0.0194(16) Uani 1 1 d . .
H24 H 0.9067 0.4971 0.7414 0.023 Uiso 1 1 calc R .
C58 C 0.5720(5) 0.7520(4) 0.8924(4) 0.0142(14) Uani 1 1 d . .
C10 C 0.7173(5) 0.6879(4) 0.5640(4) 0.0165(15) Uani 1 1 d . .
C12 C 0.6973(5) 0.7828(5) 0.5478(4) 0.0189(16) Uani 1 1 d . .
C3 C 0.6910(5) 0.9474(5) 0.6063(4) 0.0194(16) Uani 1 1 d . .
H3 H 0.7021 0.9959 0.6496 0.023 Uiso 1 1 calc R .
C40 C 1.1123(5) 0.6462(4) 0.8992(4) 0.0160(15) Uani 1 1 d . .
C57 C 0.6140(5) 0.4770(4) 0.8010(4) 0.0176(15) Uani 1 1 d . .
H57 H 0.6861 0.4810 0.7884 0.021 Uiso 1 1 calc R .
C17 C 0.7706(5) 1.0519(4) 0.8778(4) 0.0206(16) Uani 1 1 d . .
H17 H 0.7360 1.0744 0.9177 0.025 Uiso 1 1 calc R .
C14 C 0.8747(5) 0.9833(4) 0.7639(4) 0.0179(15) Uani 1 1 d . .
H14 H 0.9125 0.9596 0.7259 0.021 Uiso 1 1 calc R .
C7 C 0.6519(6) 0.7297(5) 0.4125(4) 0.0231(17) Uani 1 1 d . .
H7 H 0.6270 0.7416 0.3611 0.028 Uiso 1 1 calc R .
C34 C 1.0854(5) 0.8272(5) 0.8456(4) 0.0216(17) Uani 1 1 d . .
C23 C 0.8173(6) 0.3737(5) 0.6903(4) 0.0231(17) Uani 1 1 d . .
H23 H 0.8763 0.3336 0.7135 0.028 Uiso 1 1 calc R .
C63 C 0.6198(5) 0.7288(5) 0.9656(4) 0.0204(16) Uani 1 1 d . .
H63 H 0.6734 0.6787 0.9729 0.024 Uiso 1 1 calc R .
C60 C 0.4648(6) 0.8745(5) 0.9466(4) 0.0245(17) Uani 1 1 d . .
H60 H 0.4119 0.9250 0.9397 0.029 Uiso 1 1 calc R .
C8 C 0.6794(6) 0.6376(5) 0.4290(4) 0.0238(17) Uani 1 1 d . .
H8 H 0.6766 0.5874 0.3878 0.029 Uiso 1 1 calc R .
C15 C 0.8895(6) 1.0799(5) 0.7968(4) 0.0234(17) Uani 1 1 d . .
H15 H 0.9378 1.1219 0.7809 0.028 Uiso 1 1 calc R .
C45 C 1.0730(6) 0.5656(5) 0.9223(4) 0.0253(17) Uani 1 1 d . .
H45 H 0.9931 0.5448 0.9029 0.030 Uiso 1 1 calc R .
C53 C 0.4539(6) 0.5523(5) 0.8394(4) 0.0255(17) Uani 1 1 d . .
H53 H 0.4163 0.6090 0.8531 0.031 Uiso 1 1 calc R .
C61 C 0.5117(6) 0.8523(5) 1.0187(4) 0.0253(17) Uani 1 1 d . .
H61 H 0.4914 0.8865 1.0616 0.030 Uiso 1 1 calc R .
C41 C 1.2312(5) 0.6773(5) 0.9317(4) 0.0213(16) Uani 1 1 d . .
H41 H 1.2602 0.7331 0.9179 0.026 Uiso 1 1 calc R .
C21 C 0.6317(5) 0.3927(4) 0.6049(4) 0.0193(16) Uani 1 1 d . .
H21 H 0.5617 0.3657 0.5690 0.023 Uiso 1 1 calc R .
C20 C 0.6496(5) 0.4923(4) 0.6201(4) 0.0160(15) Uani 1 1 d . .
H20 H 0.5922 0.5326 0.5953 0.019 Uiso 1 1 calc R .
C51 C 0.5098(5) 0.7994(4) 0.7059(4) 0.0181(15) Uani 1 1 d . .
H51 H 0.5558 0.8505 0.7408 0.022 Uiso 1 1 calc R .
C46 C 0.5133(5) 0.7069(4) 0.7261(4) 0.0150(14) Uani 1 1 d . .
C9 C 0.7115(5) 0.6156(5) 0.5046(4) 0.0176(15) Uani 1 1 d . .
H9 H 0.7287 0.5518 0.5138 0.021 Uiso 1 1 calc R .
C6 C 0.6620(6) 0.8054(5) 0.4741(4) 0.0247(17) Uani 1 1 d . .
C29 C 1.1146(6) 0.5644(5) 0.7380(5) 0.034(2) Uani 1 1 d . .
H29 H 1.1448 0.5384 0.7841 0.041 Uiso 1 1 calc R .
C16 C 0.8351(6) 1.1155(5) 0.8521(4) 0.0209(16) Uani 1 1 d . .
C42 C 1.3051(6) 0.6277(5) 0.9829(4) 0.0257(17) Uani 1 1 d . .
H42 H 1.3847 0.6489 1.0038 0.031 Uiso 1 1 calc R .
C47 C 0.4434(6) 0.6341(5) 0.6736(4) 0.0229(16) Uani 1 1 d . .
H47 H 0.4426 0.5707 0.6858 0.027 Uiso 1 1 calc R .
C44 C 1.1474(6) 0.5152(5) 0.9728(4) 0.0276(18) Uani 1 1 d . .
H44 H 1.1195 0.4587 0.9863 0.033 Uiso 1 1 calc R .
C56 C 0.5641(6) 0.3882(4) 0.8006(4) 0.0215(16) Uani 1 1 d . .
H56 H 0.6014 0.3314 0.7868 0.026 Uiso 1 1 calc R .
C38 C 1.1189(6) 0.9829(5) 0.9263(5) 0.0309(19) Uani 1 1 d . .
H38 H 1.1071 1.0243 0.9691 0.037 Uiso 1 1 calc R .
C22 C 0.7128(6) 0.3319(5) 0.6405(4) 0.0269(18) Uani 1 1 d . .
C50 C 0.4406(6) 0.8176(5) 0.6363(4) 0.0244(17) Uani 1 1 d . .
H50 H 0.4397 0.8809 0.6238 0.029 Uiso 1 1 calc R .
C33 C 1.0179(5) 0.6883(6) 0.6714(4) 0.032(2) Uani 1 1 d . .
H33 H 0.9794 0.7474 0.6713 0.039 Uiso 1 1 calc R .
C35 C 1.1539(5) 0.8609(5) 0.8019(4) 0.0246(17) Uani 1 1 d . .
H35 H 1.1674 0.8204 0.7593 0.029 Uiso 1 1 calc R .
C39 C 1.0696(6) 0.8903(5) 0.9078(4) 0.0245(17) Uani 1 1 d . .
H39 H 1.0239 0.8692 0.9381 0.029 Uiso 1 1 calc R .
C26 C 0.8490(6) 1.2226(5) 0.8847(4) 0.0316(19) Uani 1 1 d . .
H26A H 0.7719 1.2505 0.8757 0.047 Uiso 1 1 calc GR .
H26B H 0.8972 1.2555 0.8595 0.047 Uiso 1 1 calc GR .
H26C H 0.8867 1.2306 0.9398 0.047 Uiso 1 1 calc GR .
C43 C 1.2638(6) 0.5474(5) 1.0040(4) 0.0287(18) Uani 1 1 d . .
H43 H 1.3147 0.5137 1.0399 0.034 Uiso 1 1 calc R .
C4 C 0.6486(6) 0.9701(5) 0.5314(4) 0.0314(19) Uani 1 1 d . .
H4 H 0.6269 1.0340 0.5252 0.038 Uiso 1 1 calc R .
C54 C 0.4044(6) 0.4634(5) 0.8390(5) 0.034(2) Uani 1 1 d . .
H54 H 0.3324 0.4586 0.8516 0.041 Uiso 1 1 calc R .
C48 C 0.3756(6) 0.6538(5) 0.6043(5) 0.035(2) Uani 1 1 d . .
H48 H 0.3294 0.6031 0.5691 0.042 Uiso 1 1 calc R .
C5 C 0.6377(6) 0.9032(5) 0.4673(4) 0.0277(18) Uani 1 1 d . .
H5 H 0.6138 0.9223 0.4180 0.033 Uiso 1 1 calc R .
C55 C 0.4603(6) 0.3814(5) 0.8200(4) 0.0274(18) Uani 1 1 d . .
H55 H 0.4272 0.3200 0.8203 0.033 Uiso 1 1 calc R .
C27 C 0.6873(6) 0.2250(5) 0.6283(5) 0.034(2) Uani 1 1 d . .
H27A H 0.7565 0.1912 0.6214 0.052 Uiso 1 1 calc GR .
H27B H 0.6218 0.2072 0.5826 0.052 Uiso 1 1 calc GR .
H27C H 0.6669 0.2069 0.6729 0.052 Uiso 1 1 calc GR .
C30 C 1.1282(7) 0.5176(6) 0.6695(5) 0.049(3) Uani 1 1 d . .
H30 H 1.1652 0.4578 0.6685 0.059 Uiso 1 1 calc R .
C37 C 1.1845(6) 1.0154(5) 0.8831(5) 0.038(2) Uani 1 1 d . .
H37 H 1.2178 1.0791 0.8951 0.046 Uiso 1 1 calc R .
C36 C 1.2010(6) 0.9538(6) 0.8224(5) 0.038(2) Uani 1 1 d . .
H36 H 1.2472 0.9761 0.7929 0.046 Uiso 1 1 calc R .
C49 C 0.3729(6) 0.7447(5) 0.5845(4) 0.0322(19) Uani 1 1 d . .
H49 H 0.3255 0.7570 0.5364 0.039 Uiso 1 1 calc R .
C31 C 1.0904(8) 0.5548(7) 0.6044(6) 0.052(2) Uani 1 1 d . U
H31 H 1.1016 0.5213 0.5583 0.063 Uiso 1 1 calc R .
C32 C 1.0356(6) 0.6408(7) 0.6035(5) 0.048(3) Uani 1 1 d . .
H32 H 1.0101 0.6674 0.5574 0.057 Uiso 1 1 calc R .
O4 O 0.6601(7) 0.9305(7) 0.2941(5) 0.119(3) Uani 1 1 d . U
O3 O 0.5046(9) 0.8318(7) 0.2058(6) 0.138(4) Uani 1 1 d . U
C64 C 0.1409(10) 0.9150(9) 0.5866(8) 0.100(4) Uani 1 1 d . U
H64A H 0.1850 0.9770 0.5937 0.120 Uiso 1 1 calc R .
H64B H 0.1829 0.8758 0.6252 0.120 Uiso 1 1 calc R .
Cl4 Cl -0.0815(3) 0.7790(3) 0.3351(3) 0.1393(16) Uani 1 1 d . .
Cl5 Cl -0.1358(2) 0.6943(2) 0.1767(2) 0.0924(12) Uani 1 1 d . .
C65 C -0.1634(9) 0.7763(10) 0.2391(9) 0.117(6) Uani 1 1 d . .
H65A H -0.2471 0.7691 0.2368 0.140 Uiso 1 1 calc R .
H65B H -0.1514 0.8395 0.2239 0.140 Uiso 1 1 calc R .
H H 0.832(4) 0.609(4) 0.856(3) 0.005(14) Uiso 1 1 d . .

loop_
_atom_site_aniso_label
_atom_site_aniso_U_11
_atom_site_aniso_U_22
_atom_site_aniso_U_33
_atom_site_aniso_U_23
_atom_site_aniso_U_13
_atom_site_aniso_U_12
Ru1 0.0158(3) 0.0113(3) 0.0131(3) -0.0039(2) 0.0026(2) 0.0007(2)
P2 0.0157(9) 0.0091(9) 0.0138(10) -0.0030(7) 0.0040(7) 0.0015(7)
P1 0.0151(9) 0.0138(9) 0.0137(10) -0.0034(7) 0.0037(7) -0.0001(7)
Cl1 0.0597(14) 0.0319(12) 0.0293(12) 0.0106(9) 0.0267(11) 0.0234(10)
N1 0.015(3) 0.013(3) 0.011(3) -0.007(2) 0.003(2) -0.002(2)
O5 0.040(3) 0.025(3) 0.028(3) 0.008(2) 0.012(2) 0.004(2)
O1 0.027(3) 0.040(3) 0.016(3) -0.006(3) 0.000(2) -0.004(2)
N2 0.0134(14) 0.0129(14) 0.0140(15) 0.0006(10) 0.0036(10) -0.0003(9)
Cl3 0.144(4) 0.228(5) 0.134(4) 0.057(4) 0.098(3) 0.034(3)
Cl2 0.166(4) 0.379(8) 0.138(5) 0.090(5) 0.072(4) 0.123(5)
O2 0.035(3) 0.075(4) 0.022(3) 0.011(3) 0.015(3) 0.009(3)
C25 0.011(3) 0.015(4) 0.033(5) -0.002(3) 0.005(3) -0.003(3)
C11 0.007(3) 0.019(4) 0.015(4) -0.012(3) 0.004(3) 0.000(3)
C18 0.020(3) 0.010(3) 0.016(4) -0.003(3) -0.001(3) 0.004(3)
C1 0.012(3) 0.014(4) 0.020(4) -0.001(3) 0.006(3) 0.000(3)
C62 0.031(4) 0.027(4) 0.008(4) -0.004(3) 0.002(3) -0.006(3)
C52 0.011(3) 0.011(3) 0.023(4) -0.005(3) 0.000(3) -0.001(3)
C59 0.020(3) 0.011(3) 0.015(4) -0.002(3) 0.003(3) 0.001(3)
C13 0.014(3) 0.011(3) 0.013(4) -0.002(3) -0.002(3) 0.003(3)
C28 0.011(3) 0.028(4) 0.017(4) -0.015(3) 0.003(3) -0.004(3)
C2 0.018(3) 0.015(4) 0.017(4) -0.007(3) 0.007(3) 0.006(3)
C19 0.018(3) 0.014(4) 0.012(4) -0.004(3) 0.009(3) -0.001(3)
C24 0.020(4) 0.013(4) 0.024(4) -0.006(3) 0.008(3) 0.002(3)
C58 0.013(3) 0.014(4) 0.011(4) -0.007(3) 0.001(3) -0.002(3)
C10 0.014(3) 0.012(3) 0.022(4) -0.003(3) 0.005(3) 0.000(3)
C12 0.020(4) 0.020(4) 0.016(4) -0.003(3) 0.006(3) -0.003(3)
C3 0.026(4) 0.018(4) 0.008(4) -0.005(3) -0.001(3) 0.002(3)
C40 0.018(3) 0.013(3) 0.015(4) -0.003(3) 0.005(3) 0.006(3)
C57 0.023(4) 0.014(4) 0.016(4) 0.001(3) 0.005(3) 0.001(3)
C17 0.024(4) 0.016(4) 0.016(4) -0.005(3) 0.000(3) 0.001(3)
C14 0.021(4) 0.014(4) 0.014(4) -0.002(3) -0.003(3) 0.003(3)
C7 0.031(4) 0.024(4) 0.010(4) -0.008(3) 0.004(3) -0.009(3)
C34 0.018(4) 0.015(4) 0.023(4) 0.001(3) -0.008(3) 0.002(3)
C23 0.021(4) 0.020(4) 0.028(5) 0.003(3) 0.006(3) 0.007(3)
C63 0.021(4) 0.017(4) 0.022(4) 0.003(3) 0.004(3) 0.006(3)
C60 0.023(4) 0.020(4) 0.028(5) -0.007(3) 0.007(3) 0.007(3)
C8 0.029(4) 0.026(4) 0.013(4) -0.012(3) 0.008(3) -0.005(3)
C15 0.027(4) 0.019(4) 0.022(4) 0.004(3) 0.003(3) 0.002(3)
C45 0.016(4) 0.022(4) 0.032(5) -0.005(3) 0.002(3) 0.003(3)
C53 0.029(4) 0.017(4) 0.034(5) -0.001(3) 0.017(4) 0.004(3)
C61 0.033(4) 0.026(4) 0.014(4) -0.012(3) 0.009(3) -0.007(3)
C41 0.012(3) 0.021(4) 0.028(5) -0.001(3) 0.004(3) -0.001(3)
C21 0.016(3) 0.018(4) 0.020(4) -0.006(3) 0.002(3) -0.004(3)
C20 0.017(3) 0.019(4) 0.011(4) -0.003(3) 0.006(3) 0.000(3)
C51 0.024(4) 0.013(4) 0.017(4) -0.003(3) 0.008(3) 0.003(3)
C46 0.015(3) 0.018(4) 0.009(4) -0.002(3) 0.001(3) 0.004(3)
C9 0.019(3) 0.015(4) 0.018(4) -0.008(3) 0.010(3) 0.003(3)
C6 0.027(4) 0.021(4) 0.024(5) -0.005(3) 0.008(3) -0.005(3)
C29 0.016(4) 0.042(5) 0.040(5) -0.015(4) 0.011(4) -0.005(3)
C16 0.023(4) 0.016(4) 0.013(4) -0.006(3) -0.008(3) 0.003(3)
C42 0.024(4) 0.024(4) 0.025(5) 0.002(3) 0.000(3) 0.004(3)
C47 0.029(4) 0.018(4) 0.018(4) -0.009(3) 0.006(3) -0.002(3)
C44 0.034(4) 0.022(4) 0.031(5) 0.008(4) 0.014(4) 0.005(3)
C56 0.028(4) 0.014(4) 0.023(4) -0.002(3) 0.010(3) 0.006(3)
C38 0.024(4) 0.020(4) 0.033(5) -0.004(4) -0.014(4) -0.003(3)
C22 0.036(4) 0.014(4) 0.035(5) -0.007(3) 0.024(4) 0.002(3)
C50 0.034(4) 0.020(4) 0.019(4) 0.001(3) 0.007(3) 0.010(3)
C33 0.012(4) 0.067(6) 0.016(4) 0.001(4) 0.004(3) -0.005(4)
C35 0.016(4) 0.028(4) 0.027(5) 0.008(4) 0.001(3) -0.002(3)
C39 0.027(4) 0.015(4) 0.024(5) -0.001(3) -0.004(3) -0.003(3)
C26 0.047(5) 0.021(4) 0.023(5) -0.003(3) 0.006(4) -0.003(3)
C43 0.032(4) 0.029(4) 0.023(5) 0.000(4) 0.006(4) 0.012(3)
C4 0.049(5) 0.017(4) 0.025(5) 0.001(3) 0.006(4) 0.006(3)
C54 0.015(4) 0.021(4) 0.071(7) 0.007(4) 0.018(4) 0.000(3)
C48 0.044(5) 0.023(4) 0.031(5) -0.013(4) 0.007(4) -0.002(4)
C5 0.039(4) 0.026(4) 0.016(4) 0.002(3) 0.005(4) 0.003(3)
C55 0.038(4) 0.017(4) 0.027(5) 0.000(3) 0.012(4) -0.005(3)
C27 0.044(5) 0.017(4) 0.039(5) -0.008(4) 0.014(4) 0.001(3)
C30 0.039(5) 0.055(6) 0.054(7) -0.024(5) 0.029(5) -0.001(4)
C37 0.035(5) 0.012(4) 0.053(6) 0.004(4) -0.012(4) -0.003(3)
C36 0.025(4) 0.046(5) 0.047(6) 0.026(5) 0.005(4) -0.006(4)
C49 0.028(4) 0.036(5) 0.019(4) -0.007(4) -0.010(3) 0.003(3)
C31 0.051(3) 0.053(3) 0.052(3) 0.0061(11) 0.0151(12) 0.0025(10)
C32 0.022(4) 0.095(8) 0.022(5) -0.004(5) 0.005(4) -0.012(4)
O4 0.089(4) 0.180(5) 0.109(5) 0.057(4) 0.043(4) 0.041(4)
O3 0.181(5) 0.106(5) 0.141(5) 0.016(4) 0.069(4) 0.001(4)
C64 0.100(4) 0.101(4) 0.099(4) 0.0146(12) 0.0286(15) 0.0018(10)
Cl4 0.102(3) 0.152(4) 0.173(5) -0.001(3) 0.066(3) 0.037(3)
Cl5 0.0407(15) 0.082(2) 0.157(4) 0.044(2) 0.0183(18) 0.0019(14)
C65 0.048(7) 0.118(12) 0.155(16) 0.029(11) -0.026(8) -0.020(7)

loop_
_atom_type_symbol
_atom_type_description
_atom_type_scat_dispersion_real
_atom_type_scat_dispersion_imag
_atom_type_scat_source
C C 0.0033 0.0016 'International Tables Vol C Tables 4.2.6.8 and 6.1.1.4'
H H 0.0000 0.0000 'International Tables Vol C Tables 4.2.6.8 and 6.1.1.4'
Cl Cl 0.1484 0.1585 'International Tables Vol C Tables 4.2.6.8 and 6.1.1.4'
N N 0.0061 0.0033 'International Tables Vol C Tables 4.2.6.8 and 6.1.1.4'
O O 0.0106 0.0060 'International Tables Vol C Tables 4.2.6.8 and 6.1.1.4'
P P 0.1023 0.0942 'International Tables Vol C Tables 4.2.6.8 and 6.1.1.4'
Ru Ru -1.2594 0.8363 'International Tables Vol C Tables 4.2.6.8 and 6.1.1.4'

loop_
_geom_angle_atom_site_label_1
_geom_angle_atom_site_label_2
_geom_angle_atom_site_label_3
_geom_angle
P2 Ru1 H 84.8(17)
P1 Ru1 P2 174.16(6)
P1 Ru1 H 89.4(17)
N1 Ru1 P2 94.60(13)
N1 Ru1 P1 91.22(13)
N1 Ru1 H 178(2)
N2 Ru1 P2 88.32(13)
N2 Ru1 P1 93.45(13)
N2 Ru1 N1 76.87(19)
N2 Ru1 H 101(2)
C25 Ru1 P2 90.77(19)
C25 Ru1 P1 87.34(19)
C25 Ru1 N1 104.5(2)
C25 Ru1 N2 178.4(2)
C25 Ru1 H 78(2)
C52 P2 Ru1 118.1(2)
C58 P2 Ru1 115.25(19)
C58 P2 C52 100.8(3)
C46 P2 Ru1 113.2(2)
C46 P2 C52 101.8(3)
C46 P2 C58 106.0(3)
C28 P1 Ru1 114.2(2)
C40 P1 Ru1 116.5(2)
C40 P1 C28 102.3(3)
C34 P1 Ru1 115.0(2)
C34 P1 C28 104.6(3)
C34 P1 C40 102.5(3)
O5 Cl1 O2 109.8(3)
O5 Cl1 O4 107.7(4)
O2 Cl1 O4 106.9(4)
O3 Cl1 O5 109.4(5)
O3 Cl1 O2 108.8(5)
O3 Cl1 O4 114.1(6)
C1 N1 Ru1 114.3(4)
C1 N1 C13 119.3(5)
C13 N1 Ru1 126.5(4)
C11 N2 Ru1 114.5(4)
C11 N2 C19 121.4(5)
C19 N2 Ru1 123.9(4)
O1 C25 Ru1 177.3(6)
N2 C11 C1 117.1(6)
N2 C11 C10 135.3(6)
C10 C11 C1 107.5(6)
C13 C18 H18 119.2
C13 C18 C17 121.5(6)
C17 C18 H18 119.2
N1 C1 C11 117.1(6)
N1 C1 C2 135.2(6)
C2 C1 C11 107.5(6)
C63 C62 H62 119.3
C61 C62 H62 119.3
C61 C62 C63 121.3(7)
C57 C52 P2 122.8(5)
C57 C52 C53 119.1(6)
C53 C52 P2 118.0(5)
C58 C59 H59 119.6
C60 C59 H59 119.6
C60 C59 C58 120.8(6)
C18 C13 N1 120.9(6)
C18 C13 C14 118.9(6)
C14 C13 N1 120.1(6)
C29 C28 P1 120.5(6)
C33 C28 P1 120.4(6)
C33 C28 C29 118.8(7)
C12 C2 C1 105.2(6)
C3 C2 C1 135.8(6)
C3 C2 C12 118.9(6)
C24 C19 N2 121.3(6)
C24 C19 C20 117.9(6)
C20 C19 N2 120.3(5)
C19 C24 H24 118.9
C23 C24 C19 122.1(6)
C23 C24 H24 118.9
C59 C58 P2 124.9(5)
C59 C58 C63 118.3(6)
C63 C58 P2 116.8(5)
C12 C10 C11 105.6(6)
C9 C10 C11 135.7(6)
C9 C10 C12 118.6(7)
C10 C12 C2 113.6(6)
C6 C12 C2 123.0(6)
C6 C12 C10 123.3(7)
C2 C3 H3 120.8
C2 C3 C4 118.4(6)
C4 C3 H3 120.8
C45 C40 P1 121.6(5)
C45 C40 C41 117.6(6)
C41 C40 P1 120.6(5)
C52 C57 H57 119.8
C52 C57 C56 120.3(6)
C56 C57 H57 119.8
C18 C17 H17 119.8
C18 C17 C16 120.4(7)
C16 C17 H17 119.8
C13 C14 H14 120.4
C15 C14 C13 119.2(6)
C15 C14 H14 120.4
C8 C7 H7 120.7
C8 C7 C6 118.6(7)
C6 C7 H7 120.7
C35 C34 P1 123.4(6)
C39 C34 P1 118.9(5)
C39 C34 C35 117.7(6)
C24 C23 H23 119.5
C24 C23 C22 121.1(6)
C22 C23 H23 119.5
C62 C63 C58 119.8(6)
C62 C63 H63 120.1
C58 C63 H63 120.1
C59 C60 H60 119.4
C61 C60 C59 121.2(6)
C61 C60 H60 119.4
C7 C8 H8 118.7
C7 C8 C9 122.7(6)
C9 C8 H8 118.7
C14 C15 H15 119.4
C16 C15 C14 121.2(6)
C16 C15 H15 119.4
C40 C45 H45 119.3
C44 C45 C40 121.4(6)
C44 C45 H45 119.3
C52 C53 H53 119.8
C54 C53 C52 120.4(6)
C54 C53 H53 119.8
C62 C61 H61 120.7
C60 C61 C62 118.6(7)
C60 C61 H61 120.7
C40 C41 H41 119.5
C42 C41 C40 121.0(6)
C42 C41 H41 119.5
C20 C21 H21 119.0
C22 C21 H21 119.0
C22 C21 C20 122.0(6)
C19 C20 H20 120.4
C21 C20 C19 119.2(6)
C21 C20 H20 120.4
C46 C51 H51 119.4
C50 C51 H51 119.4
C50 C51 C46 121.1(6)
C51 C46 P2 121.4(5)
C47 C46 P2 120.7(5)
C47 C46 C51 117.7(6)
C10 C9 C8 118.8(6)
C10 C9 H9 120.6
C8 C9 H9 120.6
C12 C6 C7 117.7(6)
C12 C6 C5 116.5(7)
C7 C6 C5 125.7(7)
C28 C29 H29 120.5
C30 C29 C28 119.0(8)
C30 C29 H29 120.5
C17 C16 C26 121.6(6)
C15 C16 C17 118.5(6)
C15 C16 C26 119.9(6)
C41 C42 H42 120.0
C41 C42 C43 119.9(6)
C43 C42 H42 120.0
C46 C47 H47 119.9
C48 C47 C46 120.2(6)
C48 C47 H47 119.9
C45 C44 H44 120.1
C45 C44 C43 119.7(6)
C43 C44 H44 120.1
C57 C56 H56 119.8
C57 C56 C55 120.4(6)
C55 C56 H56 119.8
C39 C38 H38 119.8
C37 C38 H38 119.8
C37 C38 C39 120.4(8)
C23 C22 C27 121.4(6)
C21 C22 C23 117.6(6)
C21 C22 C27 121.1(6)
C51 C50 H50 119.7
C51 C50 C49 120.7(7)
C49 C50 H50 119.7
C28 C33 H33 119.6
C28 C33 C32 120.8(8)
C32 C33 H33 119.6
C34 C35 H35 120.6
C36 C35 C34 118.7(7)
C36 C35 H35 120.6
C34 C39 H39 119.2
C38 C39 C34 121.5(7)
C38 C39 H39 119.2
C16 C26 H26A 109.5
C16 C26 H26B 109.5
C16 C26 H26C 109.5
H26A C26 H26B 109.5
H26A C26 H26C 109.5
H26B C26 H26C 109.5
C42 C43 C44 120.3(6)
C42 C43 H43 119.9
C44 C43 H43 119.9
C3 C4 H4 118.8
C5 C4 C3 122.4(7)
C5 C4 H4 118.8
C53 C54 H54 120.3
C55 C54 C53 119.5(6)
C55 C54 H54 120.3
C47 C48 H48 119.0
C47 C48 C49 122.0(7)
C49 C48 H48 119.0
C6 C5 H5 119.8
C4 C5 C6 120.5(7)
C4 C5 H5 119.8
C56 C55 H55 119.9
C54 C55 C56 120.3(6)
C54 C55 H55 119.9
C22 C27 H27A 109.5
C22 C27 H27B 109.5
C22 C27 H27C 109.5
H27A C27 H27B 109.5
H27A C27 H27C 109.5
H27B C27 H27C 109.5
C29 C30 H30 119.3
C31 C30 C29 121.5(9)
C31 C30 H30 119.3
C38 C37 H37 120.8
C36 C37 C38 118.4(7)
C36 C37 H37 120.8
C35 C36 H36 118.4
C37 C36 C35 123.3(8)
C37 C36 H36 118.4
C50 C49 H49 120.8
C48 C49 C50 118.3(7)
C48 C49 H49 120.8
C30 C31 H31 119.6
C30 C31 C32 120.9(10)
C32 C31 H31 119.6
C33 C32 H32 120.5
C31 C32 C33 118.9(9)
C31 C32 H32 120.5
Cl3 C64 H64A 111.4
Cl3 C64 H64B 111.4
Cl2 C64 Cl3 101.9(6)
Cl2 C64 H64A 111.4
Cl2 C64 H64B 111.4
H64A C64 H64B 109.2
Cl4 C65 H65A 108.0
Cl4 C65 H65B 108.0
Cl5 C65 Cl4 117.2(8)
Cl5 C65 H65A 108.0
Cl5 C65 H65B 108.0
H65A C65 H65B 107.2

loop_
_geom_bond_atom_site_label_1
_geom_bond_atom_site_label_2
_geom_bond_distance
Ru1 P2 2.3829(16)
Ru1 P1 2.3798(17)
Ru1 N1 2.172(5)
Ru1 N2 2.150(5)
Ru1 C25 1.838(8)
Ru1 H 1.55(5)
P2 C52 1.837(6)
P2 C58 1.830(6)
P2 C46 1.823(6)
P1 C28 1.834(7)
P1 C40 1.828(6)
P1 C34 1.822(7)
Cl1 O5 1.397(5)
Cl1 O2 1.453(5)
Cl1 O4 1.465(8)
Cl1 O3 1.380(9)
N1 C1 1.308(8)
N1 C13 1.434(7)
O1 C25 1.165(8)
N2 C11 1.320(8)
N2 C19 1.425(7)
Cl3 C64 1.924(12)
Cl2 C64 1.704(13)
C11 C1 1.487(8)
C11 C10 1.474(9)
C18 H18 0.9500
C18 C13 1.367(8)
C18 C17 1.374(8)
C1 C2 1.475(9)
C62 H62 0.9500
C62 C63 1.387(9)
C62 C61 1.379(9)
C52 C57 1.373(8)
C52 C53 1.411(8)
C59 H59 0.9500
C59 C58 1.389(8)
C59 C60 1.376(9)
C13 C14 1.399(8)
C28 C29 1.403(9)
C28 C33 1.377(9)
C2 C12 1.431(8)
C2 C3 1.376(8)
C19 C24 1.381(8)
C19 C20 1.416(8)
C24 H24 0.9500
C24 C23 1.361(8)
C58 C63 1.397(9)
C10 C12 1.415(8)
C10 C9 1.366(8)
C12 C6 1.389(9)
C3 H3 0.9500
C3 C4 1.414(9)
C40 C45 1.388(9)
C40 C41 1.420(8)
C57 H57 0.9500
C57 C56 1.379(8)
C17 H17 0.9500
C17 C16 1.387(9)
C14 H14 0.9500
C14 C15 1.395(8)
C7 H7 0.9500
C7 C8 1.393(9)
C7 C6 1.415(9)
C34 C35 1.411(9)
C34 C39 1.396(9)
C23 H23 0.9500
C23 C22 1.400(9)
C63 H63 0.9500
C60 H60 0.9500
C60 C61 1.373(9)
C8 H8 0.9500
C8 C9 1.416(9)
C15 H15 0.9500
C15 C16 1.380(9)
C45 H45 0.9500
C45 C44 1.377(9)
C53 H53 0.9500
C53 C54 1.379(9)
C61 H61 0.9500
C41 H41 0.9500
C41 C42 1.375(9)
C21 H21 0.9500
C21 C20 1.393(8)
C21 C22 1.383(9)
C20 H20 0.9500
C51 H51 0.9500
C51 C46 1.400(8)
C51 C50 1.381(9)
C46 C47 1.396(8)
C9 H9 0.9500
C6 C5 1.422(9)
C29 H29 0.9500
C29 C30 1.383(10)
C16 C26 1.530(8)
C42 H42 0.9500
C42 C43 1.376(9)
C47 H47 0.9500
C47 C48 1.377(10)
C44 H44 0.9500
C44 C43 1.395(9)
C56 H56 0.9500
C56 C55 1.382(9)
C38 H38 0.9500
C38 C39 1.386(9)
C38 C37 1.371(11)
C22 C27 1.505(9)
C50 H50 0.9500
C50 C49 1.381(9)
C33 H33 0.9500
C33 C32 1.395(10)
C35 H35 0.9500
C35 C36 1.379(9)
C39 H39 0.9500
C26 H26A 0.9800
C26 H26B 0.9800
C26 H26C 0.9800
C43 H43 0.9500
C4 H4 0.9500
C4 C5 1.373(9)
C54 H54 0.9500
C54 C55 1.379(9)
C48 H48 0.9500
C48 C49 1.377(9)
C5 H5 0.9500
C55 H55 0.9500
C27 H27A 0.9800
C27 H27B 0.9800
C27 H27C 0.9800
C30 H30 0.9500
C30 C31 1.339(12)
C37 H37 0.9500
C37 C36 1.368(11)
C36 H36 0.9500
C49 H49 0.9500
C31 H31 0.9500
C31 C32 1.376(11)
C32 H32 0.9500
C64 H64A 0.9900
C64 H64B 0.9900
Cl4 C65 1.764(14)
Cl5 C65 1.603(15)
C65 H65A 0.9900
C65 H65B 0.9900

loop_
_geom_torsion_atom_site_label_1
_geom_torsion_atom_site_label_2
_geom_torsion_atom_site_label_3
_geom_torsion_atom_site_label_4
_geom_torsion
Ru1 P2 C52 C57 -21.1(7)
Ru1 P2 C52 C53 163.0(5)
Ru1 P2 C58 C59 115.2(5)
Ru1 P2 C58 C63 -67.4(5)
Ru1 P2 C46 C51 -63.4(6)
Ru1 P2 C46 C47 111.2(5)
Ru1 P1 C28 C29 -109.9(5)
Ru1 P1 C28 C33 64.6(6)
Ru1 P1 C40 C45 30.6(6)
Ru1 P1 C40 C41 -153.3(5)
Ru1 P1 C34 C35 -128.4(5)
Ru1 P1 C34 C39 51.9(6)
Ru1 N1 C1 C11 -2.1(7)
Ru1 N1 C1 C2 172.9(6)
Ru1 N1 C13 C18 -49.3(7)
Ru1 N1 C13 C14 126.8(5)
Ru1 N2 C11 C1 -0.8(6)
Ru1 N2 C11 C10 176.8(6)
Ru1 N2 C19 C24 -46.3(8)
Ru1 N2 C19 C20 125.6(5)
P2 C52 C57 C56 -174.7(5)
P2 C52 C53 C54 175.0(6)
P2 C58 C63 C62 -178.4(5)
P2 C46 C47 C48 -173.7(5)
P1 C28 C29 C30 171.6(5)
P1 C28 C33 C32 -173.2(5)
P1 C40 C45 C44 173.8(6)
P1 C40 C41 C42 -174.7(5)
P1 C34 C35 C36 180.0(5)
P1 C34 C39 C38 179.9(5)
N1 C1 C2 C12 178.8(7)
N1 C1 C2 C3 -4.3(13)
N1 C13 C14 C15 179.8(5)
N2 C11 C1 N1 2.0(8)
N2 C11 C1 C2 -174.3(5)
N2 C11 C10 C12 176.2(6)
N2 C11 C10 C9 -7.2(12)
N2 C19 C24 C23 171.6(6)
N2 C19 C20 C21 -171.2(6)
C11 N2 C19 C24 137.5(6)
C11 N2 C19 C20 -50.5(8)
C11 C1 C2 C12 -5.8(6)
C11 C1 C2 C3 171.1(7)
C11 C10 C12 C2 2.5(7)
C11 C10 C12 C6 -176.8(6)
C11 C10 C9 C8 -179.8(6)
C18 C13 C14 C15 -4.1(9)
C18 C17 C16 C15 -3.3(9)
C18 C17 C16 C26 177.9(6)
C1 N1 C13 C18 132.7(6)
C1 N1 C13 C14 -51.2(8)
C1 C11 C10 C12 -6.1(6)
C1 C11 C10 C9 170.6(7)
C1 C2 C12 C10 2.1(7)
C1 C2 C12 C6 -178.5(6)
C1 C2 C3 C4 -176.8(7)
C52 P2 C58 C59 -116.5(5)
C52 P2 C58 C63 60.9(5)
C52 P2 C46 C51 168.9(5)
C52 P2 C46 C47 -16.6(6)
C52 C57 C56 C55 -1.1(10)
C52 C53 C54 C55 0.9(12)
C59 C58 C63 C62 -0.8(9)
C59 C60 C61 C62 0.5(10)
C13 N1 C1 C11 176.1(5)
C13 N1 C1 C2 -8.9(10)
C13 C18 C17 C16 -0.9(9)
C13 C14 C15 C16 -0.1(9)
C28 P1 C40 C45 -94.7(6)
C28 P1 C40 C41 81.4(6)
C28 P1 C34 C35 -2.2(6)
C28 P1 C34 C39 178.0(5)
C28 C29 C30 C31 2.7(11)
C28 C33 C32 C31 0.7(11)
C2 C12 C6 C7 177.1(6)
C2 C12 C6 C5 -3.5(9)
C2 C3 C4 C5 -3.8(10)
C19 N2 C11 C1 175.7(5)
C19 N2 C11 C10 -6.8(10)
C19 C24 C23 C22 -1.7(11)
C24 C19 C20 C21 1.0(9)
C24 C23 C22 C21 3.4(10)
C24 C23 C22 C27 -174.3(7)
C58 P2 C52 C57 -147.5(6)
C58 P2 C52 C53 36.6(6)
C58 P2 C46 C51 63.9(6)
C58 P2 C46 C47 -121.6(5)
C58 C59 C60 C61 -1.5(10)
C10 C11 C1 N1 -176.2(5)
C10 C11 C1 C2 7.5(6)
C10 C12 C6 C7 -3.5(10)
C10 C12 C6 C5 175.8(6)
C12 C2 C3 C4 -0.2(9)
C12 C10 C9 C8 -3.4(9)
C12 C6 C5 C4 -0.5(10)
C3 C2 C12 C10 -175.5(6)
C3 C2 C12 C6 3.9(10)
C3 C4 C5 C6 4.2(11)
C40 P1 C28 C29 16.9(6)
C40 P1 C28 C33 -168.6(5)
C40 P1 C34 C35 104.2(6)
C40 P1 C34 C39 -75.6(5)
C40 C45 C44 C43 2.6(11)
C40 C41 C42 C43 -0.7(11)
C57 C52 C53 C54 -1.0(11)
C57 C56 C55 C54 1.0(11)
C17 C18 C13 N1 -179.3(5)
C17 C18 C13 C14 4.7(9)
C14 C15 C16 C17 3.8(10)
C14 C15 C16 C26 -177.5(6)
C7 C8 C9 C10 -0.9(9)
C7 C6 C5 C4 178.8(7)
C34 P1 C28 C29 123.4(5)
C34 P1 C28 C33 -62.0(6)
C34 P1 C40 C45 157.1(6)
C34 P1 C40 C41 -26.8(6)
C34 C35 C36 C37 -0.1(10)
C63 C62 C61 C60 0.3(10)
C60 C59 C58 P2 179.0(5)
C60 C59 C58 C63 1.7(9)
C8 C7 C6 C12 -0.9(9)
C8 C7 C6 C5 179.8(6)
C45 C40 C41 C42 1.5(10)
C45 C44 C43 C42 -1.7(11)
C53 C52 C57 C56 1.1(10)
C53 C54 C55 C56 -0.9(12)
C61 C62 C63 C58 -0.1(10)
C41 C40 C45 C44 -2.4(10)
C41 C42 C43 C44 0.8(11)
C20 C19 C24 C23 -0.5(10)
C20 C21 C22 C23 -2.9(10)
C20 C21 C22 C27 174.8(6)
C51 C46 C47 C48 1.1(10)
C51 C50 C49 C48 0.3(11)
C46 P2 C52 C57 103.5(6)
C46 P2 C52 C53 -72.4(6)
C46 P2 C58 C59 -10.8(6)
C46 P2 C58 C63 166.6(5)
C46 C51 C50 C49 0.0(10)
C46 C47 C48 C49 -0.8(11)
C9 C10 C12 C2 -174.8(5)
C9 C10 C12 C6 5.8(9)
C6 C7 C8 C9 3.2(10)
C29 C28 C33 C32 1.4(10)
C29 C30 C31 C32 -0.6(13)
C47 C48 C49 C50 0.0(11)
C38 C37 C36 C35 0.6(11)
C22 C21 C20 C19 0.7(10)
C50 C51 C46 P2 174.0(5)
C50 C51 C46 C47 -0.7(10)
C33 C28 C29 C30 -3.0(10)
C35 C34 C39 C38 0.2(9)
C39 C34 C35 C36 -0.3(9)
C39 C38 C37 C36 -0.8(10)
C30 C31 C32 C33 -1.1(12)
C37 C38 C39 C34 0.4(10)
